data_4517485
loop_
_publ_author_name
'Xu, Dandan'
'Wu, Shijie'
'Xu, Xinxin'
'Wang, Qiang'

_publ_section_title
;
 Hybrid Zn Battery with Coordination-Polymer-Derived, Oxygen-Vacancy-Rich
 Co3O4 as a Cathode Material
;
_journal_name_full 'ACS Sustainable Chemistry &amp; Engineering'
_journal_paper_doi 10.1021/acssuschemeng.9b06715
_journal_year 2020
_chemical_formula_moiety 'C62 H40 Co N4 O4, 2(H2 O)'
_chemical_formula_sum 'C62 H44 Co N4 O6'
_chemical_formula_weight 999.94
_space_group_crystal_system monoclinic
_space_group_IT_number 15
_space_group_name_Hall '-C 2yc'
_space_group_name_H-M_alt 'C 1 2/c 1'
_atom_sites_solution_hydrogens mixed
_atom_sites_solution_primary dual
_audit_creation_date 2018-05-26
_audit_creation_method
;
Olex2 1.2-alpha
(compiled 2018.05.18 svn.r3508 for OlexSys, GUI svn.r5497)
;
_cell_angle_alpha 90
_cell_angle_beta 92.904(9)
_cell_angle_gamma 90
_cell_formula_units_Z 4
_cell_length_a 13.8158(12)
_cell_length_b 18.9639(19)
_cell_length_c 18.5497(18)
_cell_measurement_reflns_used 1612
_cell_measurement_temperature 293(2)
_cell_measurement_theta_max 21.9040
_cell_measurement_theta_min 3.6420
_cell_volume 4853.8(8)
_computing_cell_refinement 'CrysAlisPro 1.171.39.29c (Rigaku OD, 2017)'
_computing_data_collection 'CrysAlisPro 1.171.39.29c (Rigaku OD, 2017)'
_computing_data_reduction 'CrysAlisPro 1.171.39.29c (Rigaku OD, 2017)'
_computing_molecular_graphics 'Olex2 (Dolomanov et al., 2009)'
_computing_publication_material 'Olex2 (Dolomanov et al., 2009)'
_computing_structure_refinement 'ShelXL (Sheldrick, 2015)'
_computing_structure_solution 'ShelXT (Sheldrick, 2015)'
_diffrn_ambient_temperature 293(2)
_diffrn_detector 'CCD plate'
_diffrn_detector_area_resol_mean 8.0359
_diffrn_detector_type EosS2
_diffrn_measured_fraction_theta_full 0.998
_diffrn_measured_fraction_theta_max 0.862
_diffrn_measurement_details
;
List of Runs (angles in degrees, time in seconds):

  # Type    Start    End  Width  t~exp~   \w     \q     \k     \f   Frames
--------------------------------------------------------------------------
  1  \w    -12.00  82.00   1.00   25.00    --   14.24  77.00   0.00   94
  2  \w     -9.00  71.00   1.00   25.00    --   14.24  77.00  30.00   80
  3  \w     22.00  50.00   1.00   25.00    --  -17.13  77.00-120.00   28
  4  \w    -43.00  50.00   1.00   25.00    --  -17.13  77.00 150.00   93
;
_diffrn_measurement_device 'four-circle diffractometer'
_diffrn_measurement_device_type 'SuperNova, Single source at offset/far, EosS2'
_diffrn_measurement_method '\w scans'
_diffrn_orient_matrix_type 'CrysAlisPro convention (1999,Acta A55,543-557)'
_diffrn_orient_matrix_UB_11 -0.0464561000
_diffrn_orient_matrix_UB_12 -0.0135163000
_diffrn_orient_matrix_UB_13 -0.0104684000
_diffrn_orient_matrix_UB_21 -0.0169330000
_diffrn_orient_matrix_UB_22 0.0347785000
_diffrn_orient_matrix_UB_23 -0.0069249000
_diffrn_orient_matrix_UB_31 0.0139735000
_diffrn_orient_matrix_UB_32 -0.0027770000
_diffrn_orient_matrix_UB_33 -0.0361740000
_diffrn_radiation_monochromator mirror
_diffrn_radiation_probe x-ray
_diffrn_radiation_type MoK\a
_diffrn_radiation_wavelength 0.71073
_diffrn_reflns_av_R_equivalents 0.0989
_diffrn_reflns_av_unetI/netI 0.1875
_diffrn_reflns_Laue_measured_fraction_full 0.998
_diffrn_reflns_Laue_measured_fraction_max 0.862
_diffrn_reflns_limit_h_max 19
_diffrn_reflns_limit_h_min -12
_diffrn_reflns_limit_k_max 24
_diffrn_reflns_limit_k_min -25
_diffrn_reflns_limit_l_max 25
_diffrn_reflns_limit_l_min -21
_diffrn_reflns_number 16397
_diffrn_reflns_point_group_measured_fraction_full 0.998
_diffrn_reflns_point_group_measured_fraction_max 0.862
_diffrn_reflns_theta_full 25.242
_diffrn_reflns_theta_max 29.292
_diffrn_reflns_theta_min 3.545
_diffrn_source 'micro-focus sealed X-ray tube'
_diffrn_source_type 'SuperNova (Mo) X-ray Source'
_exptl_absorpt_coefficient_mu 0.414
_exptl_absorpt_correction_T_max 1.00000
_exptl_absorpt_correction_T_min 0.42427
_exptl_absorpt_correction_type multi-scan
_exptl_absorpt_process_details
;
CrysAlisPro 1.171.39.29c (Rigaku Oxford Diffraction, 2017)
Empirical absorption correction using spherical harmonics,
 implemented in SCALE3 ABSPACK scaling algorithm.
;
_exptl_crystal_colour red
_exptl_crystal_density_diffrn 1.368
_exptl_crystal_density_method 'not measured'
_exptl_crystal_F_000 2076
_exptl_crystal_size_max 0.23
_exptl_crystal_size_mid 0.22
_exptl_crystal_size_min 0.19
_refine_diff_density_max 0.393
_refine_diff_density_min -0.407
_refine_diff_density_rms 0.071
_refine_ls_extinction_method none
_refine_ls_goodness_of_fit_ref 1.020
_refine_ls_hydrogen_treatment constr
_refine_ls_matrix_type full
_refine_ls_number_parameters 333
_refine_ls_number_reflns 5730
_refine_ls_number_restraints 0
_refine_ls_restrained_S_all 1.020
_refine_ls_R_factor_all 0.1925
_refine_ls_R_factor_gt 0.0817
_refine_ls_shift/su_max 0.000
_refine_ls_shift/su_mean 0.000
_refine_ls_structure_factor_coef Fsqd
_refine_ls_weighting_details 'w=1/[\s^2^(Fo^2^)+(0.0484P)^2^+1.2135P] where P=(Fo^2^+2Fc^2^)/3'
_refine_ls_weighting_scheme calc
_refine_ls_wR_factor_gt 0.1369
_refine_ls_wR_factor_ref 0.1759
_reflns_Friedel_coverage 0.000
_reflns_number_gt 2751
_reflns_number_total 5730
_reflns_threshold_expression 'I > 2\s(I)'
_cod_data_source_file sc9b06715_si_002.cif
_cod_data_source_block CoCP
_cod_database_code 4517485
_shelx_shelxl_version_number 2014/7
_chemical_oxdiff_formula 'Co1 C1 N1 O1 H1'
_shelx_space_group_comment
;
The symmetry employed for this shelxl refinement is uniquely defined
by the following loop, which should always be used as a source of
symmetry information in preference to the above space-group names.
They are only intended as comments.
;
_reflns_odcompleteness_completeness 99.71
_reflns_odcompleteness_iscentric 1
_reflns_odcompleteness_theta 26.32
_olex2_refinement_description
;
1. Fixed Uiso
 At 1.2 times of:
  All C(H) groups
 At 1.5 times of:
  All O(H,H) groups
2.a Free rotating group:
 O00X(H00A,H00B)
2.b Aromatic/amide H refined with riding coordinates:
 C00E(H00E), C00G(H00G), C00H(H00H), C00I(H00I), C00K(H00K), C00L(H00L),
 C00N(H00N), C00O(H00O), C00P(H00P), C00Q(H00Q), C00R(H00R), C00S(H00S),
 C00T(H00T), C00U(H00U), C00V(H00V), C00W(H00W), C00Y(H00Y), C00Z(H00Z),
 C010(H010), C011(H011)
;
_olex2_date_sample_data_collection 2018-05-22
_olex2_submission_special_instructions 'No special instructions were received'
_oxdiff_exptl_absorpt_empirical_details
;
Empirical correction (ABSPACK) includes:
- Absorption correction using spherical harmonics
- Frame scaling
;
_oxdiff_exptl_absorpt_empirical_full_max 2.456
_oxdiff_exptl_absorpt_empirical_full_min 0.526

loop_
_space_group_symop_operation_xyz
'x, y, z'
'-x, y, -z+1/2'
'x+1/2, y+1/2, z'
'-x+1/2, y+1/2, -z+1/2'
'-x, -y, -z'
'x, -y, z-1/2'
'-x+1/2, -y+1/2, -z'
'x+1/2, -y+1/2, z-1/2'

loop_
_atom_site_label
_atom_site_type_symbol
_atom_site_fract_x
_atom_site_fract_y
_atom_site_fract_z
_atom_site_U_iso_or_equiv
_atom_site_adp_type
_atom_site_occupancy
_atom_site_site_symmetry_order
_atom_site_calc_flag
_atom_site_refinement_flags_posn
_atom_site_refinement_flags_adp
_atom_site_refinement_flags_occupancy
_atom_site_disorder_assembly
_atom_site_disorder_group
Co01 Co 0.5000 0.58681(4) 0.2500 0.0287(3) Uani 1 2 d S T P . .
O002 O 0.41403(19) 0.51071(14) 0.29224(17) 0.0384(8) Uani 1 1 d . . . . .
N003 N 0.5990(2) 0.60152(16) 0.34200(18) 0.0300(8) Uani 1 1 d . . . . .
O004 O 0.3698(2) 0.52747(18) 0.40544(18) 0.0582(10) Uani 1 1 d . . . . .
N005 N 0.6039(2) 0.66207(17) 0.21200(18) 0.0342(9) Uani 1 1 d . . . . .
C006 C 0.6793(3) 0.64028(19) 0.3290(2) 0.0258(9) Uani 1 1 d . . . . .
C007 C 0.7568(3) 0.6490(2) 0.3789(2) 0.0304(10) Uani 1 1 d . . . . .
C008 C 0.6823(3) 0.6725(2) 0.2584(2) 0.0286(10) Uani 1 1 d . . . . .
C009 C 0.7642(3) 0.7104(2) 0.2395(2) 0.0297(10) Uani 1 1 d . . . . .
C00A C 0.7514(3) 0.6164(2) 0.4478(2) 0.0330(10) Uani 1 1 d . . . . .
C00B C 0.3513(3) 0.5175(2) 0.3399(3) 0.0374(11) Uani 1 1 d . . . . .
C00C C 0.8284(3) 0.6252(2) 0.5060(2) 0.0358(11) Uani 1 1 d . . . . .
C00D C 0.0525(3) 0.5146(2) 0.2628(2) 0.0398(12) Uani 1 1 d . . . . .
C00E C 0.6859(3) 0.7250(2) 0.1225(2) 0.0437(12) Uani 1 1 d . . . . .
H00E H 0.6850 0.7415 0.0753 0.052 Uiso 1 1 calc R . . . .
C00F C 0.7652(3) 0.7377(2) 0.1689(2) 0.0342(11) Uani 1 1 d . . . . .
C00G C 0.5964(3) 0.5704(2) 0.4057(2) 0.0337(11) Uani 1 1 d . . . . .
H00G H 0.5429 0.5427 0.4150 0.040 Uiso 1 1 calc R . . . .
C00H C 0.2214(3) 0.4964(2) 0.2421(2) 0.0384(11) Uani 1 1 d . . . . .
H00H H 0.2693 0.4842 0.2109 0.046 Uiso 1 1 calc R . . . .
C00I C 0.8377(3) 0.6896(2) 0.3590(2) 0.0427(12) Uani 1 1 d . . . . .
H00I H 0.8890 0.6968 0.3927 0.051 Uiso 1 1 calc R . . . .
C00J C 0.8488(3) 0.7782(2) 0.1434(2) 0.0371(11) Uani 1 1 d . . . . .
C00K C 0.6695(3) 0.5771(2) 0.4593(2) 0.0374(11) Uani 1 1 d . . . . .
H00K H 0.6633 0.5549 0.5036 0.045 Uiso 1 1 calc R . . . .
C00L C 0.6079(3) 0.6879(2) 0.1463(2) 0.0398(12) Uani 1 1 d . . . . .
H00L H 0.5551 0.6806 0.1141 0.048 Uiso 1 1 calc R . . . .
C00M C 0.2463(3) 0.5149(2) 0.3128(3) 0.0372(11) Uani 1 1 d . . . . .
C00N C 0.8423(3) 0.7181(2) 0.2925(2) 0.0400(12) Uani 1 1 d . . . . .
H00N H 0.8972 0.7432 0.2810 0.048 Uiso 1 1 calc R . . . .
C00O C 0.1247(3) 0.4959(2) 0.2181(3) 0.0447(12) Uani 1 1 d . . . . .
H00O H 0.1083 0.4827 0.1708 0.054 Uiso 1 1 calc R . . . .
C00P C 0.8789(3) 0.8406(2) 0.1779(3) 0.0446(12) Uani 1 1 d . . . . .
H00P H 0.8483 0.8557 0.2186 0.054 Uiso 1 1 calc R . . . .
C00Q C 0.8954(3) 0.7564(3) 0.0831(3) 0.0487(13) Uani 1 1 d . . . . .
H00Q H 0.8761 0.7151 0.0595 0.058 Uiso 1 1 calc R . . . .
C00R C 0.9224(3) 0.6029(3) 0.4977(3) 0.0606(15) Uani 1 1 d . . . . .
H00R H 0.9381 0.5809 0.4550 0.073 Uiso 1 1 calc R . . . .
C00S C 0.9530(4) 0.8796(3) 0.1521(3) 0.0602(16) Uani 1 1 d . . . . .
H00S H 0.9724 0.9212 0.1752 0.072 Uiso 1 1 calc R . . . .
C00T C 0.0785(3) 0.5333(3) 0.3326(3) 0.0591(15) Uani 1 1 d . . . . .
H00T H 0.0308 0.5469 0.3633 0.071 Uiso 1 1 calc R . . . .
C00U C 0.1743(3) 0.5324(3) 0.3580(3) 0.0537(14) Uani 1 1 d . . . . .
H00U H 0.1901 0.5436 0.4060 0.064 Uiso 1 1 calc R . . . .
C00V C 0.9985(4) 0.8573(3) 0.0923(3) 0.0662(17) Uani 1 1 d . . . . .
H00V H 1.0486 0.8841 0.0749 0.079 Uiso 1 1 calc R . . . .
C00W C 0.8068(4) 0.6563(3) 0.5704(3) 0.0617(16) Uani 1 1 d . . . . .
H00W H 0.7437 0.6709 0.5775 0.074 Uiso 1 1 calc R . . . .
O00X O 0.2590(4) 0.5999(3) 0.5156(4) 0.149(2) Uani 1 1 d . . . . .
H00A H 0.2976 0.6160 0.5488 0.224 Uiso 1 1 d G . . . .
H00B H 0.2195 0.6321 0.5016 0.224 Uiso 1 1 d G . . . .
C00Y C 0.9710(4) 0.7960(3) 0.0578(3) 0.0606(15) Uani 1 1 d . . . . .
H00Y H 1.0028 0.7811 0.0175 0.073 Uiso 1 1 calc R . . . .
C00Z C 0.9933(4) 0.6129(3) 0.5518(3) 0.0740(19) Uani 1 1 d . . . . .
H00Z H 1.0564 0.5981 0.5453 0.089 Uiso 1 1 calc R . . . .
C010 C 0.9710(4) 0.6446(3) 0.6149(4) 0.079(2) Uani 1 1 d . . . . .
H010 H 1.0189 0.6518 0.6512 0.095 Uiso 1 1 calc R . . . .
C011 C 0.8775(5) 0.6659(3) 0.6245(3) 0.082(2) Uani 1 1 d . . . . .
H011 H 0.8620 0.6868 0.6677 0.099 Uiso 1 1 calc R . . . .

loop_
_atom_site_aniso_label
_atom_site_aniso_U_11
_atom_site_aniso_U_22
_atom_site_aniso_U_33
_atom_site_aniso_U_23
_atom_site_aniso_U_13
_atom_site_aniso_U_12
Co01 0.0189(4) 0.0330(5) 0.0336(5) 0.000 -0.0046(3) 0.000
O002 0.0201(15) 0.0405(18) 0.055(2) 0.0071(16) 0.0043(15) -0.0001(13)
N003 0.0189(17) 0.034(2) 0.037(2) 0.0020(17) 0.0008(16) -0.0038(15)
O004 0.0324(18) 0.095(3) 0.046(2) 0.0137(19) -0.0066(16) -0.0109(18)
N005 0.0266(19) 0.040(2) 0.035(2) 0.0005(17) -0.0070(17) -0.0054(16)
C006 0.021(2) 0.027(2) 0.029(2) -0.0016(19) 0.0016(18) -0.0006(18)
C007 0.023(2) 0.036(2) 0.032(2) 0.000(2) -0.0015(19) -0.0011(19)
C008 0.025(2) 0.028(2) 0.033(2) 0.001(2) -0.0009(19) -0.0059(18)
C009 0.027(2) 0.029(2) 0.032(2) 0.002(2) -0.0032(19) -0.0037(19)
C00A 0.027(2) 0.039(3) 0.033(2) -0.003(2) -0.003(2) 0.002(2)
C00B 0.023(2) 0.037(3) 0.051(3) 0.015(2) -0.002(2) -0.007(2)
C00C 0.034(3) 0.043(3) 0.030(2) 0.002(2) -0.005(2) -0.006(2)
C00D 0.023(2) 0.053(3) 0.043(3) -0.002(2) -0.003(2) -0.001(2)
C00E 0.041(3) 0.057(3) 0.032(3) 0.016(2) -0.004(2) -0.012(2)
C00F 0.034(2) 0.034(2) 0.034(2) 0.002(2) -0.002(2) -0.008(2)
C00G 0.026(2) 0.041(3) 0.035(2) 0.005(2) 0.004(2) -0.0021(19)
C00H 0.023(2) 0.044(3) 0.049(3) 0.001(2) 0.003(2) 0.001(2)
C00I 0.033(3) 0.055(3) 0.040(3) 0.003(2) -0.006(2) -0.014(2)
C00J 0.030(2) 0.040(3) 0.040(3) 0.008(2) -0.003(2) -0.008(2)
C00K 0.030(2) 0.046(3) 0.036(2) 0.006(2) 0.001(2) 0.004(2)
C00L 0.037(3) 0.049(3) 0.032(3) 0.008(2) -0.014(2) -0.012(2)
C00M 0.019(2) 0.042(3) 0.050(3) 0.003(2) -0.004(2) 0.0004(19)
C00N 0.031(2) 0.050(3) 0.039(3) 0.006(2) -0.004(2) -0.016(2)
C00O 0.030(3) 0.063(3) 0.041(3) -0.009(3) 0.000(2) -0.002(2)
C00P 0.048(3) 0.042(3) 0.044(3) 0.006(2) 0.002(2) -0.013(2)
C00Q 0.041(3) 0.058(3) 0.047(3) 0.006(3) 0.002(3) 0.002(3)
C00R 0.036(3) 0.102(4) 0.043(3) 0.004(3) -0.007(2) 0.010(3)
C00S 0.055(3) 0.058(3) 0.066(4) 0.021(3) -0.014(3) -0.027(3)
C00T 0.024(2) 0.096(4) 0.058(3) -0.010(3) 0.001(2) 0.002(3)
C00U 0.027(3) 0.092(4) 0.042(3) -0.014(3) -0.002(2) -0.002(3)
C00V 0.037(3) 0.092(5) 0.070(4) 0.033(4) -0.003(3) -0.022(3)
C00W 0.052(3) 0.076(4) 0.055(3) -0.022(3) -0.013(3) 0.021(3)
O00X 0.115(5) 0.167(5) 0.160(6) -0.052(4) -0.048(4) 0.017(4)
C00Y 0.044(3) 0.092(4) 0.046(3) 0.020(3) 0.013(3) 0.004(3)
C00Z 0.040(3) 0.114(5) 0.065(4) 0.030(4) -0.022(3) 0.000(3)
C010 0.068(4) 0.079(4) 0.086(5) 0.011(4) -0.051(4) -0.020(3)
C011 0.096(5) 0.085(4) 0.062(4) -0.031(3) -0.039(4) 0.024(4)

loop_
_atom_type_symbol
_atom_type_description
_atom_type_scat_dispersion_real
_atom_type_scat_dispersion_imag
_atom_type_scat_source
C C 0.0033 0.0016 'International Tables Vol C Tables 4.2.6.8 and 6.1.1.4'
H H 0.0000 0.0000 'International Tables Vol C Tables 4.2.6.8 and 6.1.1.4'
Co Co 0.3494 0.9721 'International Tables Vol C Tables 4.2.6.8 and 6.1.1.4'
N N 0.0061 0.0033 'International Tables Vol C Tables 4.2.6.8 and 6.1.1.4'
O O 0.0106 0.0060 'International Tables Vol C Tables 4.2.6.8 and 6.1.1.4'

loop_
_geom_angle_atom_site_label_1
_geom_angle_atom_site_label_2
_geom_angle_atom_site_label_3
_geom_angle
_geom_angle_site_symmetry_1
_geom_angle_site_symmetry_3
_geom_angle_publ_flag
O002 Co01 O002 90.49(17) 2_655 . ?
O002 Co01 N003 98.36(12) . . ?
O002 Co01 N003 92.13(11) . 2_655 ?
O002 Co01 N003 92.13(11) 2_655 . ?
O002 Co01 N003 98.37(12) 2_655 2_655 ?
O002 Co01 N005 173.81(11) 2_655 2_655 ?
O002 Co01 N005 173.81(11) . . ?
O002 Co01 N005 86.17(12) 2_655 . ?
O002 Co01 N005 86.17(12) . 2_655 ?
N003 Co01 N003 165.10(17) . 2_655 ?
N003 Co01 N005 93.52(12) 2_655 . ?
N003 Co01 N005 76.57(12) 2_655 2_655 ?
N003 Co01 N005 93.52(12) . 2_655 ?
N003 Co01 N005 76.57(12) . . ?
N005 Co01 N005 97.61(18) 2_655 . ?
C00B O002 Co01 128.4(3) . . ?
C006 N003 Co01 114.9(2) . . ?
C00G N003 Co01 127.3(3) . . ?
C00G N003 C006 117.2(3) . . ?
C008 N005 Co01 114.1(3) . . ?
C00L N005 Co01 127.3(3) . . ?
C00L N005 C008 117.4(3) . . ?
N003 C006 C007 123.6(4) . . ?
N003 C006 C008 116.7(3) . . ?
C007 C006 C008 119.7(3) . . ?
C006 C007 C00A 118.2(4) . . ?
C006 C007 C00I 118.8(4) . . ?
C00I C007 C00A 123.0(4) . . ?
N005 C008 C006 116.8(3) . . ?
N005 C008 C009 122.9(4) . . ?
C009 C008 C006 120.3(3) . . ?
C008 C009 C00F 117.9(3) . . ?
C008 C009 C00N 118.1(4) . . ?
C00F C009 C00N 124.1(4) . . ?
C007 C00A C00C 122.4(4) . . ?
C00K C00A C007 117.0(3) . . ?
C00K C00A C00C 120.6(4) . . ?
O002 C00B C00M 116.1(4) . . ?
O004 C00B O002 125.5(4) . . ?
O004 C00B C00M 118.4(4) . . ?
C00R C00C C00A 121.8(4) . . ?
C00W C00C C00A 120.0(4) . . ?
C00W C00C C00R 118.2(4) . . ?
C00O C00D C00D 121.9(5) . 2 ?
C00T C00D C00D 119.9(5) . 2 ?
C00T C00D C00O 118.2(4) . . ?
C00L C00E C00F 120.0(4) . . ?
C009 C00F C00J 122.0(4) . . ?
C00E C00F C009 118.1(4) . . ?
C00E C00F C00J 119.9(4) . . ?
N003 C00G C00K 123.3(4) . . ?
C00M C00H C00O 119.7(4) . . ?
C00N C00I C007 121.8(4) . . ?
C00P C00J C00F 120.7(4) . . ?
C00Q C00J C00F 120.3(4) . . ?
C00Q C00J C00P 119.0(4) . . ?
C00A C00K C00G 120.7(4) . . ?
N005 C00L C00E 123.8(4) . . ?
C00H C00M C00B 120.8(4) . . ?
C00U C00M C00B 120.0(4) . . ?
C00U C00M C00H 119.2(4) . . ?
C00I C00N C009 121.3(4) . . ?
C00D C00O C00H 121.4(4) . . ?
C00S C00P C00J 120.5(5) . . ?
C00J C00Q C00Y 120.1(5) . . ?
C00Z C00R C00C 120.9(5) . . ?
C00P C00S C00V 119.9(5) . . ?
C00D C00T C00U 121.2(5) . . ?
C00M C00U C00T 120.3(4) . . ?
C00S C00V C00Y 120.8(5) . . ?
C011 C00W C00C 120.7(5) . . ?
C00V C00Y C00Q 119.7(5) . . ?
C010 C00Z C00R 120.1(5) . . ?
C00Z C010 C011 119.7(5) . . ?
C010 C011 C00W 120.3(5) . . ?

loop_
_geom_bond_atom_site_label_1
_geom_bond_atom_site_label_2
_geom_bond_distance
_geom_bond_site_symmetry_2
_geom_bond_publ_flag
Co01 O002 2.050(3) 2_655 ?
Co01 O002 2.050(3) . ?
Co01 N003 2.150(3) 2_655 ?
Co01 N003 2.150(3) . ?
Co01 N005 2.167(3) . ?
Co01 N005 2.167(3) 2_655 ?
O002 C00B 1.275(5) . ?
N003 C006 1.363(5) . ?
N003 C00G 1.323(5) . ?
O004 C00B 1.244(5) . ?
N005 C008 1.364(4) . ?
N005 C00L 1.317(5) . ?
C006 C007 1.389(5) . ?
C006 C008 1.449(5) . ?
C007 C00A 1.424(5) . ?
C007 C00I 1.422(5) . ?
C008 C009 1.400(5) . ?
C009 C00F 1.408(5) . ?
C009 C00N 1.430(5) . ?
C00A C00C 1.486(5) . ?
C00A C00K 1.381(5) . ?
C00B C00M 1.513(5) . ?
C00C C00R 1.383(6) . ?
C00C C00W 1.379(6) . ?
C00D C00D 1.504(7) 2 ?
C00D C00O 1.374(6) . ?
C00D C00T 1.373(6) . ?
C00E C00F 1.379(5) . ?
C00E C00L 1.377(6) . ?
C00F C00J 1.485(6) . ?
C00G C00K 1.387(5) . ?
C00H C00M 1.383(6) . ?
C00H C00O 1.386(5) . ?
C00I C00N 1.352(6) . ?
C00J C00P 1.397(6) . ?
C00J C00Q 1.382(6) . ?
C00M C00U 1.373(6) . ?
C00P C00S 1.369(6) . ?
C00Q C00Y 1.387(6) . ?
C00R C00Z 1.380(6) . ?
C00S C00V 1.369(7) . ?
C00T C00U 1.383(5) . ?
C00V C00Y 1.373(7) . ?
C00W C011 1.377(6) . ?
C00Z C010 1.364(8) . ?
C010 C011 1.372(7) . ?
